data_4069213
loop_
_publ_author_name
'Li, Ling'
'Brennessel, William W.'
'Jones, William D.'

_publ_section_title
;
 C&#x2212;H Activation of Phenyl Imines and 2-Phenylpyridines with
 [Cp*MCl2]2(M = Ir, Rh): Regioselectivity, Kinetics, and Mechanism
;
_journal_issue 12
_journal_name_full Organometallics
_journal_page_first 3492
_journal_paper_doi 10.1021/om9000742
_journal_volume 28
_journal_year 2009
_chemical_formula_moiety 'C22 H25 Cl N Rh'
_chemical_formula_sum 'C22 H25 Cl N Rh'
_chemical_formula_weight 441.79
_chemical_name_common jonll55
_chemical_name_systematic
;
 ?
;
_space_group_IT_number 14
_symmetry_cell_setting monoclinic
_symmetry_space_group_name_Hall '-P 2yn'
_symmetry_space_group_name_H-M 'P 1 21/n 1'
_atom_sites_solution_hydrogens geom
_atom_sites_solution_primary direct
_atom_sites_solution_secondary difmap
_audit_creation_method SHELXL-97
_cell_angle_alpha 90.00
_cell_angle_beta 100.626(1)
_cell_angle_gamma 90.00
_cell_formula_units_Z 4
_cell_length_a 7.4200(5)
_cell_length_b 14.2523(10)
_cell_length_c 17.9872(13)
_cell_measurement_reflns_used 4027
_cell_measurement_temperature 100.0(1)
_cell_measurement_theta_max 36.93
_cell_measurement_theta_min 2.30
_cell_volume 1869.6(2)
_computing_cell_refinement 'SAINT (Bruker, 2007)'
_computing_data_collection 'APEX2 (Bruker, 2007)'
_computing_data_reduction 'SAINT (Bruker, 2007)'
_computing_molecular_graphics 'SHELXTL (Sheldrick, 2008)'
_computing_publication_material 'SHELXTL (Sheldrick, 2008)'
_computing_structure_refinement 'SHELXL-97 (Sheldrick, 2008)'
_computing_structure_solution 'SIR97 (Altomare et al., 1999)'
_diffrn_ambient_temperature 100.0(1)
_diffrn_measured_fraction_theta_full 0.990
_diffrn_measured_fraction_theta_max 0.990
_diffrn_measurement_device_type 'Bruker SMART APEX II CCD Platform'
_diffrn_measurement_method 'area detector, \w scans per \f'
_diffrn_radiation_monochromator graphite
_diffrn_radiation_source 'fine-focus sealed tube'
_diffrn_radiation_type MoK\a
_diffrn_radiation_wavelength 0.71073
_diffrn_reflns_av_R_equivalents 0.0943
_diffrn_reflns_av_sigmaI/netI 0.0894
_diffrn_reflns_limit_h_max 12
_diffrn_reflns_limit_h_min -12
_diffrn_reflns_limit_k_max 24
_diffrn_reflns_limit_k_min -24
_diffrn_reflns_limit_l_max 30
_diffrn_reflns_limit_l_min -30
_diffrn_reflns_number 45476
_diffrn_reflns_theta_full 37.78
_diffrn_reflns_theta_max 37.78
_diffrn_reflns_theta_min 1.84
_exptl_absorpt_coefficient_mu 1.060
_exptl_absorpt_correction_T_max 0.9391
_exptl_absorpt_correction_T_min 0.7849
_exptl_absorpt_correction_type multi-scan
_exptl_absorpt_process_details 'SADABS (Sheldrick, 2007)'
_exptl_crystal_colour orange
_exptl_crystal_density_diffrn 1.570
_exptl_crystal_density_method 'not measured'
_exptl_crystal_description block
_exptl_crystal_F_000 904
_exptl_crystal_size_max 0.24
_exptl_crystal_size_mid 0.10
_exptl_crystal_size_min 0.06
_refine_diff_density_max 1.789
_refine_diff_density_min -0.995
_refine_diff_density_rms 0.129
_refine_ls_extinction_method none
_refine_ls_goodness_of_fit_ref 0.856
_refine_ls_hydrogen_treatment constr
_refine_ls_matrix_type full
_refine_ls_number_parameters 232
_refine_ls_number_reflns 9926
_refine_ls_number_restraints 0
_refine_ls_restrained_S_all 0.856
_refine_ls_R_factor_all 0.0726
_refine_ls_R_factor_gt 0.0385
_refine_ls_shift/su_max 0.001
_refine_ls_shift/su_mean 0.000
_refine_ls_structure_factor_coef Fsqd
_refine_ls_weighting_details 'calc w=1/[\s^2^(Fo^2^)+(0.0258P)^2^+0.0000P] where P=(Fo^2^+2Fc^2^)/3'
_refine_ls_weighting_scheme calc
_refine_ls_wR_factor_gt 0.0731
_refine_ls_wR_factor_ref 0.0805
_reflns_number_gt 6251
_reflns_number_total 9926
_reflns_threshold_expression >2sigma(I)
_cod_data_source_file om9000742_si_003.cif
_cod_data_source_block jonll55_2'j
_cod_database_code 4069213

loop_
_symmetry_equiv_pos_as_xyz
'x, y, z'
'-x+1/2, y+1/2, -z+1/2'
'-x, -y, -z'
'x-1/2, -y-1/2, z-1/2'

loop_
_atom_site_label
_atom_site_type_symbol
_atom_site_fract_x
_atom_site_fract_y
_atom_site_fract_z
_atom_site_U_iso_or_equiv
_atom_site_adp_type
_atom_site_occupancy
_atom_site_symmetry_multiplicity
_atom_site_calc_flag
_atom_site_refinement_flags
Rh1 Rh 0.368417(19) 0.393043(10) 0.190020(8) 0.01546(4) Uani 1 1 d .
Cl1 Cl 0.64715(6) 0.32628(3) 0.16605(3) 0.02242(10) Uani 1 1 d .
N1 N 0.4491(2) 0.52015(10) 0.14758(9) 0.0160(3) Uani 1 1 d .
C1 C 0.5130(3) 0.45222(13) 0.28494(11) 0.0187(3) Uani 1 1 d .
C2 C 0.5474(3) 0.41400(15) 0.35740(12) 0.0258(4) Uani 1 1 d .
H2A H 0.5059 0.3523 0.3651 0.031 Uiso 1 1 calc R
C3 C 0.6413(3) 0.46429(16) 0.41866(12) 0.0274(4) Uani 1 1 d .
H3A H 0.6614 0.4367 0.4676 0.033 Uiso 1 1 calc R
C4 C 0.7069(3) 0.55492(16) 0.40963(12) 0.0256(4) Uani 1 1 d .
C5 C 0.6797(3) 0.59220(14) 0.33724(11) 0.0215(4) Uani 1 1 d .
H5A H 0.7262 0.6528 0.3294 0.026 Uiso 1 1 calc R
C6 C 0.5849(2) 0.54178(13) 0.27586(11) 0.0171(3) Uani 1 1 d .
C7 C 0.5534(2) 0.57780(13) 0.19837(11) 0.0167(3) Uani 1 1 d .
C8 C 0.6189(3) 0.66306(13) 0.17581(11) 0.0194(4) Uani 1 1 d .
H8A H 0.6915 0.7029 0.2118 0.023 Uiso 1 1 calc R
C9 C 0.5771(3) 0.68883(14) 0.10072(12) 0.0227(4) Uani 1 1 d .
H9A H 0.6205 0.7467 0.0846 0.027 Uiso 1 1 calc R
C10 C 0.4716(3) 0.62992(14) 0.04894(12) 0.0230(4) Uani 1 1 d .
H10A H 0.4415 0.6466 -0.0030 0.028 Uiso 1 1 calc R
C11 C 0.4113(3) 0.54649(14) 0.07454(11) 0.0205(4) Uani 1 1 d .
H11A H 0.3398 0.5058 0.0390 0.025 Uiso 1 1 calc R
C12 C 0.0734(2) 0.40517(13) 0.16664(11) 0.0188(4) Uani 1 1 d .
C13 C 0.1298(3) 0.36251(14) 0.23889(11) 0.0197(4) Uani 1 1 d .
C14 C 0.2243(3) 0.27730(13) 0.22794(12) 0.0208(4) Uani 1 1 d .
C15 C 0.2077(3) 0.26460(13) 0.14677(12) 0.0218(4) Uani 1 1 d .
C16 C 0.1159(3) 0.34124(14) 0.10970(11) 0.0210(4) Uani 1 1 d .
C17 C -0.0313(3) 0.49461(13) 0.15094(13) 0.0240(4) Uani 1 1 d .
H17A H -0.1569 0.4808 0.1255 0.036 Uiso 1 1 calc R
H17B H 0.0284 0.5346 0.1183 0.036 Uiso 1 1 calc R
H17C H -0.0340 0.5272 0.1987 0.036 Uiso 1 1 calc R
C18 C 0.0856(3) 0.39946(16) 0.31121(11) 0.0268(4) Uani 1 1 d .
H18A H -0.0464 0.3936 0.3102 0.040 Uiso 1 1 calc R
H18B H 0.1213 0.4656 0.3170 0.040 Uiso 1 1 calc R
H18C H 0.1529 0.3633 0.3538 0.040 Uiso 1 1 calc R
C19 C 0.3094(3) 0.20611(15) 0.28493(14) 0.0310(5) Uani 1 1 d .
H19A H 0.2610 0.1437 0.2694 0.046 Uiso 1 1 calc R
H19B H 0.2802 0.2216 0.3345 0.046 Uiso 1 1 calc R
H19C H 0.4427 0.2063 0.2883 0.046 Uiso 1 1 calc R
C20 C 0.2769(3) 0.18079(15) 0.11130(14) 0.0320(5) Uani 1 1 d .
H20A H 0.1906 0.1287 0.1110 0.048 Uiso 1 1 calc R
H20B H 0.3969 0.1628 0.1403 0.048 Uiso 1 1 calc R
H20C H 0.2886 0.1958 0.0592 0.048 Uiso 1 1 calc R
C21 C 0.0561(3) 0.35373(17) 0.02611(12) 0.0305(5) Uani 1 1 d .
H21A H -0.0665 0.3268 0.0102 0.046 Uiso 1 1 calc R
H21B H 0.1427 0.3218 -0.0004 0.046 Uiso 1 1 calc R
H21C H 0.0530 0.4208 0.0138 0.046 Uiso 1 1 calc R
C22 C 0.7986(3) 0.61117(18) 0.47648(13) 0.0365(5) Uani 1 1 d .
H22A H 0.8384 0.6716 0.4591 0.055 Uiso 1 1 calc R
H22B H 0.9054 0.5767 0.5033 0.055 Uiso 1 1 calc R
H22C H 0.7120 0.6219 0.5107 0.055 Uiso 1 1 calc R

loop_
_atom_site_aniso_label
_atom_site_aniso_U_11
_atom_site_aniso_U_22
_atom_site_aniso_U_33
_atom_site_aniso_U_23
_atom_site_aniso_U_13
_atom_site_aniso_U_12
Rh1 0.01382(6) 0.01433(6) 0.01797(7) 0.00078(6) 0.00224(4) -0.00085(6)
Cl1 0.0166(2) 0.0185(2) 0.0323(3) 0.00145(18) 0.00481(18) 0.00184(16)
N1 0.0159(7) 0.0151(7) 0.0172(7) -0.0001(6) 0.0038(6) 0.0021(5)
C1 0.0166(8) 0.0209(8) 0.0186(9) 0.0001(7) 0.0032(7) -0.0013(7)
C2 0.0272(10) 0.0267(10) 0.0222(10) 0.0057(8) 0.0014(8) -0.0064(8)
C3 0.0282(11) 0.0380(12) 0.0147(9) 0.0035(8) 0.0007(8) -0.0069(9)
C4 0.0241(10) 0.0333(11) 0.0183(10) -0.0016(8) 0.0010(8) -0.0045(9)
C5 0.0215(9) 0.0216(9) 0.0214(9) -0.0013(7) 0.0036(7) -0.0045(7)
C6 0.0156(8) 0.0179(8) 0.0178(9) 0.0007(7) 0.0030(7) -0.0011(6)
C7 0.0150(8) 0.0153(7) 0.0208(9) -0.0009(7) 0.0060(7) 0.0011(6)
C8 0.0185(8) 0.0158(8) 0.0250(10) -0.0009(7) 0.0070(7) -0.0006(7)
C9 0.0236(10) 0.0189(9) 0.0280(10) 0.0043(8) 0.0105(8) 0.0019(7)
C10 0.0283(10) 0.0218(9) 0.0199(9) 0.0047(7) 0.0070(8) 0.0046(8)
C11 0.0228(9) 0.0214(9) 0.0175(9) -0.0005(7) 0.0039(7) 0.0025(7)
C12 0.0129(7) 0.0209(9) 0.0225(9) 0.0015(7) 0.0032(7) -0.0004(6)
C13 0.0164(8) 0.0202(8) 0.0227(10) 0.0007(7) 0.0042(7) -0.0041(7)
C14 0.0165(8) 0.0183(8) 0.0271(10) 0.0040(7) 0.0033(7) -0.0037(7)
C15 0.0170(9) 0.0185(8) 0.0304(11) -0.0057(8) 0.0055(8) -0.0049(7)
C16 0.0164(8) 0.0240(9) 0.0219(9) -0.0036(7) 0.0018(7) -0.0035(7)
C17 0.0193(9) 0.0187(9) 0.0338(12) 0.0034(8) 0.0044(8) 0.0023(7)
C18 0.0272(10) 0.0325(11) 0.0224(10) -0.0008(9) 0.0092(8) -0.0050(9)
C19 0.0212(10) 0.0248(10) 0.0450(14) 0.0131(10) 0.0010(9) -0.0023(8)
C20 0.0257(11) 0.0224(10) 0.0492(15) -0.0115(10) 0.0101(10) -0.0020(9)
C21 0.0275(11) 0.0414(13) 0.0216(10) -0.0047(9) 0.0022(9) -0.0043(10)
C22 0.0411(13) 0.0457(14) 0.0211(10) -0.0061(10) 0.0013(9) -0.0152(12)

loop_
_atom_type_symbol
_atom_type_description
_atom_type_scat_dispersion_real
_atom_type_scat_dispersion_imag
_atom_type_scat_source
C C 0.0033 0.0016 'International Tables Vol C Tables 4.2.6.8 and 6.1.1.4'
H H 0.0000 0.0000 'International Tables Vol C Tables 4.2.6.8 and 6.1.1.4'
N N 0.0061 0.0033 'International Tables Vol C Tables 4.2.6.8 and 6.1.1.4'
Cl Cl 0.1484 0.1585 'International Tables Vol C Tables 4.2.6.8 and 6.1.1.4'
Rh Rh -1.1178 0.9187 'International Tables Vol C Tables 4.2.6.8 and 6.1.1.4'

loop_
_geom_angle_atom_site_label_1
_geom_angle_atom_site_label_2
_geom_angle_atom_site_label_3
_geom_angle
C1 Rh1 N1 78.73(7)
C1 Rh1 C14 105.66(8)
N1 Rh1 C14 166.80(7)
C1 Rh1 C12 119.43(7)
N1 Rh1 C12 101.98(6)
C14 Rh1 C12 64.93(7)
C1 Rh1 C13 95.00(7)
N1 Rh1 C13 129.26(7)
C14 Rh1 C13 38.90(7)
C12 Rh1 C13 38.55(7)
C1 Rh1 C15 142.84(8)
N1 Rh1 C15 138.43(7)
C14 Rh1 C15 38.60(8)
C12 Rh1 C15 62.79(7)
C13 Rh1 C15 63.51(7)
C1 Rh1 C16 156.84(7)
N1 Rh1 C16 107.90(7)
C14 Rh1 C16 63.28(7)
C12 Rh1 C16 38.10(7)
C13 Rh1 C16 63.33(7)
C15 Rh1 C16 35.90(7)
C1 Rh1 Cl1 88.65(5)
N1 Rh1 Cl1 87.91(4)
C14 Rh1 Cl1 104.49(5)
C12 Rh1 Cl1 151.41(5)
C13 Rh1 Cl1 142.68(5)
C15 Rh1 Cl1 92.00(5)
C16 Rh1 Cl1 113.37(5)
C11 N1 C7 118.57(16)
C11 N1 Rh1 125.08(13)
C7 N1 Rh1 116.31(12)
C2 C1 C6 117.15(18)
C2 C1 Rh1 127.13(15)
C6 C1 Rh1 115.72(14)
C3 C2 C1 121.29(19)
C3 C2 H2A 119.4
C1 C2 H2A 119.4
C2 C3 C4 121.20(19)
C2 C3 H3A 119.4
C4 C3 H3A 119.4
C5 C4 C3 117.97(19)
C5 C4 C22 120.9(2)
C3 C4 C22 121.1(2)
C4 C5 C6 120.73(18)
C4 C5 H5A 119.6
C6 C5 H5A 119.6
C5 C6 C1 121.56(18)
C5 C6 C7 122.83(17)
C1 C6 C7 115.61(17)
N1 C7 C8 121.07(17)
N1 C7 C6 113.54(16)
C8 C7 C6 125.39(17)
C9 C8 C7 119.27(18)
C9 C8 H8A 120.4
C7 C8 H8A 120.4
C8 C9 C10 119.65(18)
C8 C9 H9A 120.2
C10 C9 H9A 120.2
C11 C10 C9 118.45(19)
C11 C10 H10A 120.8
C9 C10 H10A 120.8
N1 C11 C10 122.99(19)
N1 C11 H11A 118.5
C10 C11 H11A 118.5
C13 C12 C16 108.09(16)
C13 C12 C17 126.28(18)
C16 C12 C17 125.25(18)
C13 C12 Rh1 70.83(11)
C16 C12 Rh1 75.06(11)
C17 C12 Rh1 125.38(13)
C12 C13 C14 107.75(17)
C12 C13 C18 124.62(18)
C14 C13 C18 127.54(19)
C12 C13 Rh1 70.62(10)
C14 C13 Rh1 69.93(10)
C18 C13 Rh1 127.65(14)
C13 C14 C15 106.88(17)
C13 C14 C19 129.44(19)
C15 C14 C19 123.39(19)
C13 C14 Rh1 71.17(11)
C15 C14 Rh1 74.41(11)
C19 C14 Rh1 124.55(14)
C16 C15 C14 109.09(17)
C16 C15 C20 127.0(2)
C14 C15 C20 123.92(19)
C16 C15 Rh1 72.99(11)
C14 C15 Rh1 66.99(10)
C20 C15 Rh1 126.84(14)
C15 C16 C12 107.84(17)
C15 C16 C21 127.08(19)
C12 C16 C21 124.91(18)
C15 C16 Rh1 71.12(11)
C12 C16 Rh1 66.85(10)
C21 C16 Rh1 131.13(14)
C12 C17 H17A 109.5
C12 C17 H17B 109.5
H17A C17 H17B 109.5
C12 C17 H17C 109.5
H17A C17 H17C 109.5
H17B C17 H17C 109.5
C13 C18 H18A 109.5
C13 C18 H18B 109.5
H18A C18 H18B 109.5
C13 C18 H18C 109.5
H18A C18 H18C 109.5
H18B C18 H18C 109.5
C14 C19 H19A 109.5
C14 C19 H19B 109.5
H19A C19 H19B 109.5
C14 C19 H19C 109.5
H19A C19 H19C 109.5
H19B C19 H19C 109.5
C15 C20 H20A 109.5
C15 C20 H20B 109.5
H20A C20 H20B 109.5
C15 C20 H20C 109.5
H20A C20 H20C 109.5
H20B C20 H20C 109.5
C16 C21 H21A 109.5
C16 C21 H21B 109.5
H21A C21 H21B 109.5
C16 C21 H21C 109.5
H21A C21 H21C 109.5
H21B C21 H21C 109.5
C4 C22 H22A 109.5
C4 C22 H22B 109.5
H22A C22 H22B 109.5
C4 C22 H22C 109.5
H22A C22 H22C 109.5
H22B C22 H22C 109.5

loop_
_geom_bond_atom_site_label_1
_geom_bond_atom_site_label_2
_geom_bond_distance
Rh1 C1 2.0252(19)
Rh1 N1 2.0957(15)
Rh1 C14 2.1445(18)
Rh1 C12 2.1584(18)
Rh1 C13 2.1610(18)
Rh1 C15 2.2442(19)
Rh1 C16 2.2680(19)
Rh1 Cl1 2.3869(5)
N1 C11 1.345(2)
N1 C7 1.359(2)
C1 C2 1.392(3)
C1 C6 1.405(3)
C2 C3 1.389(3)
C2 H2A 0.9500
C3 C4 1.400(3)
C3 H3A 0.9500
C4 C5 1.386(3)
C4 C22 1.500(3)
C5 C6 1.394(3)
C5 H5A 0.9500
C6 C7 1.463(3)
C7 C8 1.397(3)
C8 C9 1.379(3)
C8 H8A 0.9500
C9 C10 1.384(3)
C9 H9A 0.9500
C10 C11 1.379(3)
C10 H10A 0.9500
C11 H11A 0.9500
C12 C13 1.426(3)
C12 C16 1.448(3)
C12 C17 1.492(3)
C13 C14 1.434(3)
C13 C18 1.495(3)
C14 C15 1.454(3)
C14 C19 1.497(3)
C15 C16 1.391(3)
C15 C20 1.489(3)
C16 C21 1.498(3)
C17 H17A 0.9800
C17 H17B 0.9800
C17 H17C 0.9800
C18 H18A 0.9800
C18 H18B 0.9800
C18 H18C 0.9800
C19 H19A 0.9800
C19 H19B 0.9800
C19 H19C 0.9800
C20 H20A 0.9800
C20 H20B 0.9800
C20 H20C 0.9800
C21 H21A 0.9800
C21 H21B 0.9800
C21 H21C 0.9800
C22 H22A 0.9800
C22 H22B 0.9800
C22 H22C 0.9800

loop_
_geom_torsion_atom_site_label_1
_geom_torsion_atom_site_label_2
_geom_torsion_atom_site_label_3
_geom_torsion_atom_site_label_4
_geom_torsion
C1 Rh1 N1 C11 178.17(16)
C14 Rh1 N1 C11 -71.0(3)
C12 Rh1 N1 C11 -63.80(16)
C13 Rh1 N1 C11 -94.58(16)
C15 Rh1 N1 C11 -1.5(2)
C16 Rh1 N1 C11 -24.78(16)
Cl1 Rh1 N1 C11 89.13(15)
C1 Rh1 N1 C7 0.72(13)
C14 Rh1 N1 C7 111.5(3)
C12 Rh1 N1 C7 118.74(13)
C13 Rh1 N1 C7 87.96(14)
C15 Rh1 N1 C7 -178.98(12)
C16 Rh1 N1 C7 157.76(12)
Cl1 Rh1 N1 C7 -88.32(12)
N1 Rh1 C1 C2 -178.97(19)
C14 Rh1 C1 C2 13.8(2)
C12 Rh1 C1 C2 83.53(19)
C13 Rh1 C1 C2 51.96(19)
C15 Rh1 C1 C2 0.7(3)
C16 Rh1 C1 C2 71.7(3)
Cl1 Rh1 C1 C2 -90.84(18)
N1 Rh1 C1 C6 1.28(14)
C14 Rh1 C1 C6 -165.91(14)
C12 Rh1 C1 C6 -96.22(15)
C13 Rh1 C1 C6 -127.79(14)
C15 Rh1 C1 C6 -179.05(12)
C16 Rh1 C1 C6 -108.1(2)
Cl1 Rh1 C1 C6 89.42(14)
C6 C1 C2 C3 3.1(3)
Rh1 C1 C2 C3 -176.68(16)
C1 C2 C3 C4 -0.8(3)
C2 C3 C4 C5 -1.7(3)
C2 C3 C4 C22 176.4(2)
C3 C4 C5 C6 1.9(3)
C22 C4 C5 C6 -176.2(2)
C4 C5 C6 C1 0.4(3)
C4 C5 C6 C7 -179.71(19)
C2 C1 C6 C5 -2.8(3)
Rh1 C1 C6 C5 176.94(15)
C2 C1 C6 C7 177.22(17)
Rh1 C1 C6 C7 -3.0(2)
C11 N1 C7 C8 0.6(3)
Rh1 N1 C7 C8 178.22(13)
C11 N1 C7 C6 179.91(16)
Rh1 N1 C7 C6 -2.46(19)
C5 C6 C7 N1 -176.40(17)
C1 C6 C7 N1 3.5(2)
C5 C6 C7 C8 2.9(3)
C1 C6 C7 C8 -177.17(18)
N1 C7 C8 C9 -0.1(3)
C6 C7 C8 C9 -179.34(18)
C7 C8 C9 C10 -0.2(3)
C8 C9 C10 C11 0.0(3)
C7 N1 C11 C10 -0.8(3)
Rh1 N1 C11 C10 -178.23(14)
C9 C10 C11 N1 0.5(3)
C1 Rh1 C12 C13 -56.82(13)
N1 Rh1 C12 C13 -140.52(11)
C14 Rh1 C12 C13 37.66(11)
C15 Rh1 C12 C13 80.81(12)
C16 Rh1 C12 C13 115.67(16)
Cl1 Rh1 C12 C13 111.35(13)
C1 Rh1 C12 C16 -172.49(11)
N1 Rh1 C12 C16 103.81(11)
C14 Rh1 C12 C16 -78.00(12)
C13 Rh1 C12 C16 -115.67(16)
C15 Rh1 C12 C16 -34.86(11)
Cl1 Rh1 C12 C16 -4.32(18)
C1 Rh1 C12 C17 64.61(19)
N1 Rh1 C12 C17 -19.09(18)
C14 Rh1 C12 C17 159.1(2)
C13 Rh1 C12 C17 121.4(2)
C15 Rh1 C12 C17 -157.8(2)
C16 Rh1 C12 C17 -122.9(2)
Cl1 Rh1 C12 C17 -127.22(15)
C16 C12 C13 C14 6.0(2)
C17 C12 C13 C14 179.30(17)
Rh1 C12 C13 C14 -60.36(13)
C16 C12 C13 C18 -170.67(18)
C17 C12 C13 C18 2.6(3)
Rh1 C12 C13 C18 122.96(19)
C16 C12 C13 Rh1 66.37(13)
C17 C12 C13 Rh1 -120.34(19)
C1 Rh1 C13 C12 132.97(12)
N1 Rh1 C13 C12 53.44(14)
C14 Rh1 C13 C12 -118.20(16)
C15 Rh1 C13 C12 -78.80(12)
C16 Rh1 C13 C12 -38.49(11)
Cl1 Rh1 C13 C12 -132.68(10)
C1 Rh1 C13 C14 -108.84(12)
N1 Rh1 C13 C14 171.64(10)
C12 Rh1 C13 C14 118.20(16)
C15 Rh1 C13 C14 39.40(12)
C16 Rh1 C13 C14 79.71(12)
Cl1 Rh1 C13 C14 -14.49(16)
C1 Rh1 C13 C18 13.67(19)
N1 Rh1 C13 C18 -65.9(2)
C14 Rh1 C13 C18 122.5(2)
C12 Rh1 C13 C18 -119.3(2)
C15 Rh1 C13 C18 161.9(2)
C16 Rh1 C13 C18 -157.8(2)
Cl1 Rh1 C13 C18 108.02(18)
C12 C13 C14 C15 -5.6(2)
C18 C13 C14 C15 170.95(18)
Rh1 C13 C14 C15 -66.41(13)
C12 C13 C14 C19 -179.51(19)
C18 C13 C14 C19 -2.9(3)
Rh1 C13 C14 C19 119.7(2)
C12 C13 C14 Rh1 60.80(13)
C18 C13 C14 Rh1 -122.6(2)
C1 Rh1 C14 C13 78.28(12)
N1 Rh1 C14 C13 -29.5(4)
C12 Rh1 C14 C13 -37.33(11)
C15 Rh1 C14 C13 -114.43(16)
C16 Rh1 C14 C13 -79.83(12)
Cl1 Rh1 C14 C13 170.99(10)
C1 Rh1 C14 C15 -167.28(11)
N1 Rh1 C14 C15 84.9(3)
C12 Rh1 C14 C15 77.11(12)
C13 Rh1 C14 C15 114.43(16)
C16 Rh1 C14 C15 34.60(11)
Cl1 Rh1 C14 C15 -74.58(11)
C1 Rh1 C14 C19 -47.2(2)
N1 Rh1 C14 C19 -155.0(3)
C12 Rh1 C14 C19 -162.8(2)
C13 Rh1 C14 C19 -125.5(2)
C15 Rh1 C14 C19 120.1(2)
C16 Rh1 C14 C19 154.7(2)
Cl1 Rh1 C14 C19 45.53(19)
C13 C14 C15 C16 3.1(2)
C19 C14 C15 C16 177.49(18)
Rh1 C14 C15 C16 -61.10(14)
C13 C14 C15 C20 -175.81(18)
C19 C14 C15 C20 -1.4(3)
Rh1 C14 C15 C20 119.97(18)
C13 C14 C15 Rh1 64.22(12)
C19 C14 C15 Rh1 -121.41(19)
C1 Rh1 C15 C16 140.64(13)
N1 Rh1 C15 C16 -39.85(16)
C14 Rh1 C15 C16 120.10(16)
C12 Rh1 C15 C16 36.97(11)
C13 Rh1 C15 C16 80.40(12)
Cl1 Rh1 C15 C16 -128.95(11)
C1 Rh1 C15 C14 20.54(18)
N1 Rh1 C15 C14 -159.95(11)
C12 Rh1 C15 C14 -83.13(12)
C13 Rh1 C15 C14 -39.70(11)
C16 Rh1 C15 C14 -120.10(16)
Cl1 Rh1 C15 C14 110.95(11)
C1 Rh1 C15 C20 -95.5(2)
N1 Rh1 C15 C20 84.0(2)
C14 Rh1 C15 C20 -116.1(2)
C12 Rh1 C15 C20 160.8(2)
C13 Rh1 C15 C20 -155.8(2)
C16 Rh1 C15 C20 123.8(2)
Cl1 Rh1 C15 C20 -5.12(19)
C14 C15 C16 C12 0.6(2)
C20 C15 C16 C12 179.45(18)
Rh1 C15 C16 C12 -56.87(13)
C14 C15 C16 C21 -174.78(19)
C20 C15 C16 C21 4.1(3)
Rh1 C15 C16 C21 127.8(2)
C14 C15 C16 Rh1 57.42(13)
C20 C15 C16 Rh1 -123.7(2)
C13 C12 C16 C15 -4.1(2)
C17 C12 C16 C15 -177.45(18)
Rh1 C12 C16 C15 59.51(13)
C13 C12 C16 C21 171.38(18)
C17 C12 C16 C21 -2.0(3)
Rh1 C12 C16 C21 -125.03(19)
C13 C12 C16 Rh1 -63.59(13)
C17 C12 C16 Rh1 123.03(19)
C1 Rh1 C16 C15 -103.1(2)
N1 Rh1 C16 C15 153.46(11)
C14 Rh1 C16 C15 -37.18(12)
C12 Rh1 C16 C15 -119.89(17)
C13 Rh1 C16 C15 -80.95(13)
Cl1 Rh1 C16 C15 57.85(12)
C1 Rh1 C16 C12 16.8(2)
N1 Rh1 C16 C12 -86.64(11)
C14 Rh1 C16 C12 82.71(12)
C13 Rh1 C16 C12 38.95(11)
C15 Rh1 C16 C12 119.89(17)
Cl1 Rh1 C16 C12 177.75(9)
C1 Rh1 C16 C21 133.8(2)
N1 Rh1 C16 C21 30.3(2)
C14 Rh1 C16 C21 -160.4(2)
C12 Rh1 C16 C21 116.9(2)
C13 Rh1 C16 C21 155.9(2)
C15 Rh1 C16 C21 -123.2(2)
Cl1 Rh1 C16 C21 -65.3(2)
